data_7111207
loop_
_publ_author_name
'Routaboul, Christel'
'Dumas, Lionel'
'Gautier-Luneau, Isabelle'
'Vergne, Jacques'
'Maurel, Marie-Christine'
'D\'ecout, Jean-Luc'

_publ_section_title
;
 New stereoselective reaction of methylglyoxal with 2-aminopyridine and
 adenine derivatives: Formation of imino acid-nucleic base derivatives in
 water under mild conditions
;
_journal_issue 10
_journal_name_full 'Chemical Communications'
_journal_page_first 1114
_journal_paper_doi 10.1039/b201901a
_journal_year 2002
_chemical_formula_moiety 'C11 H13 N5 O4, 2 H2O '
_chemical_formula_sum 'C11 H17 N5 O6'
_chemical_formula_weight 315.29
_space_group_IT_number 29
_symmetry_cell_setting orthorhombic
_symmetry_Int_Tables_number 29
_symmetry_space_group_name_Hall 'P 2c -2ac'
_symmetry_space_group_name_H-M 'P c a 21'
_cell_angle_alpha 90
_cell_angle_beta 90
_cell_angle_gamma 90
_cell_formula_units_Z 4
_cell_length_a 7.426(1)
_cell_length_b 14.258(1)
_cell_length_c 13.747(1)
_cell_measurement_reflns_used 0
_cell_measurement_temperature 566.2
_cell_measurement_theta_max 0.0
_cell_measurement_theta_min 0.0
_cell_volume 1455.5(2)
_computing_cell_refinement 'MSC/AFC Diffractometer Control'
_computing_data_collection 'MSC/AFC Diffractometer Control'
_computing_data_reduction 'teXsan (MSC, 1992-1997)'
_computing_publication_material 'teXsan (MSC, 1992-1997)'
_computing_structure_refinement 'teXsan (MSC, 1992-1997)'
_diffrn_ambient_temperature 566.2
_diffrn_measurement_device_type 'Bruker Smart CCD'
_diffrn_orient_matrix_UB_11 0.00000
_diffrn_orient_matrix_UB_12 0.00000
_diffrn_orient_matrix_UB_13 0.00000
_diffrn_orient_matrix_UB_21 0.00000
_diffrn_orient_matrix_UB_22 0.00000
_diffrn_orient_matrix_UB_23 0.00000
_diffrn_orient_matrix_UB_31 0.00000
_diffrn_orient_matrix_UB_32 0.00000
_diffrn_orient_matrix_UB_33 0.00000
_diffrn_radiation_detector CCD
_diffrn_radiation_monochromator graphite
_diffrn_radiation_source 'X-ray tube'
_diffrn_radiation_type 'Mo K\a'
_diffrn_radiation_wavelength 0.7107
_diffrn_reflns_av_R_equivalents 0.05366
_diffrn_reflns_av_sigmaI/netI 0.100
_diffrn_reflns_limit_h_max 7
_diffrn_reflns_limit_h_min -10
_diffrn_reflns_limit_k_max 16
_diffrn_reflns_limit_k_min -18
_diffrn_reflns_limit_l_max 18
_diffrn_reflns_limit_l_min -18
_diffrn_reflns_number 9486
_diffrn_reflns_reduction_process 'Lp corrections applied'
_diffrn_reflns_theta_max 28.92
_diffrn_reflns_theta_min 2.06
_diffrn_standards_decay_% 0.00
_diffrn_standards_interval_count 0
_diffrn_standards_number 0
_exptl_absorpt_coefficient_mu 0.118
_exptl_absorpt_correction_type none
_exptl_crystal_colour colorless
_exptl_crystal_density_diffrn 1.439
_exptl_crystal_density_meas ?
_exptl_crystal_description platelet
_exptl_crystal_F_000 664.00
_exptl_crystal_size_max 0.4
_exptl_crystal_size_mid 0.2
_exptl_crystal_size_min 0.1
_refine_diff_density_max 0.25
_refine_diff_density_min -0.20
_refine_ls_extinction_method none
_refine_ls_goodness_of_fit_all 1.557
_refine_ls_goodness_of_fit_ref 1.557
_refine_ls_hydrogen_treatment noref
_refine_ls_matrix_type full
_refine_ls_number_constraints 0
_refine_ls_number_parameters 197
_refine_ls_number_reflns 1774
_refine_ls_number_restraints 0
_refine_ls_R_factor_all 0.0390
_refine_ls_R_factor_gt 0.0390
_refine_ls_shift/su_max 0.0003
_refine_ls_shift/su_mean 0.0660
_refine_ls_structure_factor_coef F
_refine_ls_weighting_details 'w = 1/[\s^2^(Fo)]'
_refine_ls_weighting_scheme sigma
_refine_ls_wR_factor_all 0.0362
_refine_ls_wR_factor_ref 0.0362
_reflns_number_gt 1774
_reflns_number_total 2109
_reflns_threshold_expression I>3.00\s(I)
_cod_data_source_file b201901asup1.cif
_cod_data_source_block A_TEXRAY.INF_file_compound5
_cod_depositor_comments
;
 Changing the values of the '_atom_site_label' and related data items
 (e. g. '_atom_site_aniso_label') to match each other in order to relate
 data from different loops.

 Antanas Vaitkus,
 2017-03-03

The following automatic conversions were performed:

'_exptl_crystal_density_meas' value 'not measured' was changed to '?'
- the value is perceived as not measured.

Automatic conversion script
Id: cif_fix_values 3008 2015-01-20 13:52:24Z robertas 

The following automatic conversions were performed:
data name '_geom_bond_atom_site_label_D' replaced with
'_geom_hbond_atom_site_label_D' as specified in the replacement file
'/home/antanas/src/cod-tools/trunk/data/replacement-values/replacement_tags.lst'.

data
name '_geom_bond_atom_site_label_H' replaced with
'_geom_hbond_atom_site_label_H' as specified in the replacement file
'/home/antanas/src/cod-tools/trunk/data/replacement-values/replacement_tags.lst'.

data
name '_geom_contact_atom_site_label_a' replaced with
'_geom_hbond_atom_site_label_A' as specified in the replacement file
'/home/antanas/src/cod-tools/trunk/data/replacement-values/replacement_tags.lst'.

data
name '_geom_bond_distance_DH' replaced with '_geom_hbond_distance_DH'
as specified in the replacement file
'/home/antanas/src/cod-tools/trunk/data/replacement-values/replacement_tags.lst'.

data
name '_geom_contact_distance_HA' replaced with
'_geom_hbond_distance_HA' as specified in the replacement file
'/home/antanas/src/cod-tools/trunk/data/replacement-values/replacement_tags.lst'.

data
name '_geom_contact_distance_DA' replaced with
'_geom_hbond_distance_DA' as specified in the replacement file
'/home/antanas/src/cod-tools/trunk/data/replacement-values/replacement_tags.lst'.

data
name '_geom_angle_DHA' replaced with '_geom_hbond_angle_DHA' as
specified in the replacement file
'/home/antanas/src/cod-tools/trunk/data/replacement-values/replacement_tags.lst'.

data
name '_geom_contact_site_symmetry_A' replaced with
'_geom_hbond_site_symmetry_A' as specified in the replacement file
'/home/antanas/src/cod-tools/trunk/data/replacement-values/replacement_tags.lst'.

Automatic conversion script
Id: cif_correct_tags 5005 2017-03-03 11:38:54Z antanas 
;
_cod_original_sg_symbol_H-M 'P c a 21   '
_cod_original_formula_sum 'C11 H17 N5 O6 '
_cod_database_code 7111207

loop_
_symmetry_equiv_pos_as_xyz
'   +x,   +y,   +z'
'   -x,   -y,1/2+z'
'1/2-x,   +y,1/2+z'
'1/2+x,   -y,   +z'

loop_
_atom_site_label
_atom_site_fract_x
_atom_site_fract_y
_atom_site_fract_z
_atom_site_U_iso_or_equiv
_atom_site_occupancy
_atom_site_adp_type
_atom_site_calc_flag
O1 0.5398(2) 0.2242(1) 0.8563 0.0365(6) 1.000 Uani d
O2 0.3977(3) 0.2897(1) 1.0277 0.0346(6) 1.000 Uani d
O3 -0.0771(2) 0.2015(1) 0.7608(2) 0.0392(6) 1.000 Uani d
O4 0.0450(3) 0.0856(1) 0.8470(2) 0.0493(6) 1.000 Uani d
O5 -0.2855(3) 0.0668(1) 0.9213(2) 0.0487(7) 1.000 Uani d
O6 0.7922(3) 0.1976(1) 0.5708(2) 0.0471(7) 1.000 Uani d
N1 0.3142(3) 0.3738(1) 0.8855(2) 0.0280(6) 1.000 Uani d
N3 0.3631(4) 0.5391(2) 0.8957(2) 0.0447(7) 1.000 Uani d
N7 0.2351(4) 0.4879(2) 0.6499(2) 0.0363(7) 1.000 Uani d
N9 0.3062(3) 0.6147(2) 0.7399(2) 0.0383(7) 1.000 Uani d
N10 0.2375(3) 0.2951(1) 0.7408(2) 0.0286(6) 1.000 Uani d
C2 0.3572(4) 0.4560(2) 0.9344(2) 0.0399(9) 1.000 Uani d
C4 0.3157(4) 0.5387(2) 0.7996(2) 0.0351(8) 1.000 Uani d
C5 0.2742(4) 0.4623(2) 0.7454(2) 0.0297(7) 1.000 Uani d
C6 0.2721(4) 0.3737(2) 0.7878(2) 0.0257(7) 1.000 Uani d
C8 0.2569(5) 0.5797(2) 0.6504(2) 0.0386(8) 1.000 Uani d
C11 0.2466(4) 0.1990(2) 0.7823(2) 0.0278(7) 1.000 Uani d
C12 0.3563(4) 0.2049(2) 0.8766(2) 0.0280(7) 1.000 Uani d
C13 0.2901(4) 0.2833(2) 0.9445(2) 0.0283(7) 1.000 Uani d
C14 0.0525(4) 0.1601(2) 0.7981(2) 0.0323(8) 1.000 Uani d
C15 0.3410(4) 0.1343(2) 0.7094(2) 0.041(1) 1.000 Uani d
C16 0.0967(4) 0.2783(2) 0.9765(2) 0.0361(9) 1.000 Uani d
H2 0.4147 0.4450 1.0059 0.054 1.000 Uiso c
H8 0.2312 0.6284 0.5961 0.053 1.000 Uiso c
H9 0.3454 0.6883 0.7530 0.069 1.000 Uiso c
H10 0.1637 0.3038 0.6765 0.056 1.000 Uiso c
H11 0.6261 0.1741 0.8874 0.105 1.000 Uiso c
H12 0.3430 0.1461 0.9047 0.046 1.000 Uiso c
H21 0.5198 0.2578 1.0281 0.109 1.000 Uiso c
H51 -0.1634 0.0670 0.8763 0.058 1.000 Uiso c
H52 -0.3330 -0.0049 0.8955 0.058 1.000 Uiso c
H151 0.4602 0.1577 0.6969 0.047 1.000 Uiso c
H152 0.3485 0.0730 0.7341 0.047 1.000 Uiso c
H153 0.2760 0.1343 0.6495 0.047 1.000 Uiso c
H161 -0.0029 0.2811 0.9124 0.049 1.000 Uiso c
H162 0.0726 0.2277 1.0138 0.061 1.000 Uiso c
H163 0.0708 0.3341 1.0128 0.077 1.000 Uiso c

loop_
_atom_site_aniso_label
_atom_site_aniso_U_11
_atom_site_aniso_U_22
_atom_site_aniso_U_33
_atom_site_aniso_U_12
_atom_site_aniso_U_13
_atom_site_aniso_U_23
O1 0.024(1) 0.042(1) 0.043(1) 0.007(1) 0.002(1) 0.003(1)
O2 0.038(1) 0.038(1) 0.027(1) 0.010(1) -0.0034(9) 0.001(1)
O3 0.036(1) 0.036(1) 0.046(1) 0.007(1) -0.012(1) 0.005(1)
O4 0.038(1) 0.029(1) 0.081(2) 0.002(1) -0.001(1) 0.028(1)
O5 0.046(1) 0.034(1) 0.066(2) -0.004(1) 0.008(1) -0.015(1)
O6 0.046(1) 0.046(1) 0.049(1) -0.005(1) -0.002(1) 0.000(1)
N1 0.035(1) 0.027(1) 0.022(1) 0.000(1) 0.000(1) 0.000(1)
N3 0.070(2) 0.029(1) 0.035(1) -0.005(2) -0.007(2) -0.005(1)
N7 0.050(2) 0.030(1) 0.030(1) -0.013(2) -0.006(1) 0.003(1)
N9 0.049(2) 0.026(1) 0.040(1) -0.008(1) -0.007(1) 0.001(1)
N10 0.038(1) 0.021(1) 0.026(1) -0.003(1) -0.002(1) 0.003(1)
C2 0.056(2) 0.030(1) 0.033(2) 0.000(2) -0.006(2) -0.003(1)
C4 0.044(2) 0.025(1) 0.036(1) -0.002(2) -0.001(2) 0.000(1)
C5 0.032(2) 0.026(1) 0.031(1) -0.007(1) -0.001(2) 0.002(1)
C6 0.025(2) 0.028(1) 0.024(1) -0.003(1) 0.002(1) 0.001(1)
C8 0.051(2) 0.028(1) 0.037(1) -0.006(2) -0.010(2) 0.007(1)
C11 0.033(1) 0.021(1) 0.029(1) -0.003(1) 0.000(1) 0.004(1)
C12 0.025(1) 0.025(2) 0.034(2) 0.002(1) 0.000(1) 0.004(1)
C13 0.033(1) 0.026(1) 0.026(1) 0.004(2) 0.001(1) 0.005(1)
C14 0.032(1) 0.020(1) 0.044(2) 0.002(1) 0.002(2) -0.005(1)
C15 0.050(2) 0.037(2) 0.037(2) 0.002(2) 0.006(2) -0.007(2)
C16 0.036(2) 0.037(2) 0.035(2) 0.006(2) 0.011(2) 0.006(2)

loop_
_atom_type_symbol
_atom_type_oxidation_number
_atom_type_number_in_cell
_atom_type_scat_dispersion_real
_atom_type_scat_dispersion_imag
_atom_type_scat_source
C 0 44 0.002 0.002
;International Tables for Crystallography
(1992, Vol. C, Tables 4.2.6.8 and 6.1.1.1)
;
H 0 68 0.000 0.000
;International Tables for Crystallography
(1992, Vol. C, Table 6.1.1.2)
;
N 0 20 0.004 0.003
;International Tables for Crystallography
(1992, Vol. C, Tables 4.2.6.8 and 6.1.1.1)
;
O 0 24 0.008 0.006
;International Tables for Crystallography
(1992, Vol. C, Tables 4.2.6.8 and 6.1.1.1)
;

loop_
_geom_angle_atom_site_label_1
_geom_angle_atom_site_label_2
_geom_angle_atom_site_label_3
_geom_angle
_geom_angle_site_symmetry_1
_geom_angle_site_symmetry_3
_geom_angle_publ_flag
C12 O1 H11 112.0 . . no
C13 O2 H21 119.0 . . no
C14 O3 H9 137.7 . 4_465 no
C14 O4 H51 108.3 . . no
C14 O4 H52 143.1 . 4 no
H51 O4 H52 108.5 . 4 no
H11 O5 H51 99.2 1_455 . no
H11 O5 H52 126.4 1_455 . no
H51 O5 H52 94.8 . . no
C2 N1 C6 121.6(3) . . yes
C2 N1 C13 118.8(3) . . yes
C6 N1 C13 119.2(3) . . yes
C2 N3 C4 112.5(3) . . yes
C5 N7 C8 103.3(3) . . yes
C4 N9 C8 105.3(3) . . yes
C4 N9 H9 130.2 . . no
C8 N9 H9 124.0 . . no
C6 N10 C11 125.9(3) . . yes
C6 N10 H10 114.4 . . no
C11 N10 H10 117.3 . . no
N1 C2 N3 125.4(3) . . yes
N1 C2 H2 114.0 . . no
N3 C2 H2 119.3 . . no
N3 C4 N9 126.4(3) . . yes
N3 C4 C5 126.4(3) . . yes
N9 C4 C5 107.2(3) . . yes
N7 C5 C4 110.8(3) . . yes
N7 C5 C6 129.1(3) . . yes
C4 C5 C6 120.1(3) . . yes
N1 C6 N10 121.5(3) . . yes
N1 C6 C5 113.9(3) . . yes
N10 C6 C5 124.7(3) . . yes
N7 C8 N9 113.3(3) . . yes
N7 C8 H8 129.7 . . no
N9 C8 H8 116.6 . . no
N10 C11 C12 107.3(3) . . yes
N10 C11 C14 109.8(3) . . yes
N10 C11 C15 108.9(3) . . yes
C12 C11 C14 113.2(3) . . yes
C12 C11 C15 110.1(3) . . yes
C14 C11 C15 107.5(3) . . yes
O1 C12 C11 110.8(3) . . yes
O1 C12 C13 106.6(3) . . yes
O1 C12 H12 111.0 . . no
C11 C12 C13 112.6(3) . . yes
C11 C12 H12 104.3 . . no
C13 C12 H12 111.7 . . no
O2 C13 N1 108.1(3) . . yes
O2 C13 C12 111.2(3) . . yes
O2 C13 C16 108.0(3) . . yes
N1 C13 C12 104.7(2) . . yes
N1 C13 C16 107.8(3) . . yes
C12 C13 C16 116.6(3) . . yes
O3 C14 O4 126.0(4) . . yes
O3 C14 C11 119.4(3) . . yes
O4 C14 C11 114.5(3) . . yes
C11 C15 H151 109.2 . . no
C11 C15 H152 110.5 . . no
C11 C15 H153 109.4 . . no
H151 C15 H152 109.4 . . no
H151 C15 H153 108.1 . . no
H152 C15 H153 110.1 . . no
C13 C16 H161 112.9 . . no
C13 C16 H162 113.2 . . no
C13 C16 H163 107.7 . . no
H161 C16 H162 109.6 . . no
H161 C16 H163 103.9 . . no
H162 C16 H163 109.1 . . no

loop_
_geom_bond_atom_site_label_1
_geom_bond_atom_site_label_2
_geom_bond_distance
_geom_bond_site_symmetry_2
_geom_bond_publ_flag
O1 C12 1.418(4) . yes
O1 H11 1.05 . no
O2 C13 1.398(4) . yes
O2 H21 1.01 . no
O3 C14 1.240(4) . yes
O3 H9 1.68 4_465 no
O4 C14 1.258(4) . yes
O4 H51 1.62 . no
O4 H52 1.61 4 no
O5 H11 1.73 1_455 no
O5 H51 1.10 . no
O5 H52 1.14 . no
O6 H21 1.74 3_654 no
N1 C2 1.388(4) . yes
N1 C6 1.380(4) . yes
N1 C13 1.534(4) . yes
N3 C2 1.300(4) . yes
N3 C4 1.367(4) . yes
N7 C5 1.392(4) . yes
N7 C8 1.319(4) . yes
N9 C4 1.361(4) . yes
N9 C8 1.378(4) . yes
N9 H9 1.10 . no
N10 C6 1.319(4) . yes
N10 C11 1.486(4) . yes
N10 H10 1.05 . no
C2 H2 1.08 . no
C4 C5 1.356(4) . yes
C5 C6 1.391(4) . yes
C8 H8 1.04 . no
C11 C12 1.533(5) . yes
C11 C14 1.559(5) . yes
C11 C15 1.532(5) . yes
C12 C13 1.538(4) . yes
C12 H12 0.93 . no
C13 C16 1.504(5) . yes
C15 H151 0.96 . no
C15 H152 0.94 . no
C15 H153 0.95 . no
C16 H161 1.15 . no
C16 H162 0.90 . no
C16 H163 0.96 . no

loop_
_geom_hbond_atom_site_label_D
_geom_hbond_atom_site_label_H
_geom_hbond_atom_site_label_A
_geom_hbond_distance_DH
_geom_hbond_distance_HA
_geom_hbond_distance_DA
_geom_hbond_angle_DHA
_geom_hbond_site_symmetry_A
O3 H12 O5 1.10 1.72 2.717(3) 149.2 3_455
O4 H11 O6 1.10 1.73 2.755(3) 153.1 1_455
N2 H10 O7 1.07 1.70 2.772(3) 175.5 4_465
O3 H12 O4 1.10 2.29 2.753(3) 103.2 .
